data_4312360
loop_
_publ_author_name
' Takashi Yoshimura '
' Keisuke Umakoshi '
' Yoichi Sasaki '

_publ_contact_author_address
;
        Division of Chemistry
    Graduate School of Science
    Hokkaido University
    Kita-ku, Sapporo 060-0810
    Japan
;
_publ_contact_author_email ' ysasaki@sci.hokudai.ac.jp '
_publ_contact_author_fax ' +81-11-706-3817 '
_publ_contact_author_name ' Prof. Yoichi Sasaki'
_publ_contact_author_phone ' +81-11-706-3447 '
_publ_section_title
;
 Structural Studies on the Stepwise Chelating Processes of Bidentate
 2-(Aminomethyl)pyridine and Tridentate Bis(2-pyridylmethyl)amine toward
 an Acetate-Bridged Dirhodium(II) Center
;
_journal_name_full 'Inorganic Chemistry'
_journal_page_first 7106
_journal_page_last 7115
_journal_paper_doi 10.1021/ic030093w
_journal_volume 42
_journal_year 2003
_chemical_formula_sum 'C30 H38 F6 N6 O7.5 P Rh2'
_chemical_formula_weight 953.44
_space_group_IT_number 2
_symmetry_cell_setting triclinic
_symmetry_Int_Tables_number 2
_symmetry_space_group_name_Hall '-P 1'
_symmetry_space_group_name_H-M 'P -1'
_cell_angle_alpha 103.98(1)
_cell_angle_beta 101.025(10)
_cell_angle_gamma 74.808(10)
_cell_formula_units_Z 2
_cell_length_a 13.569(2)
_cell_length_b 16.015(2)
_cell_length_c 9.056(1)
_cell_measurement_reflns_used 24
_cell_measurement_temperature 293.2
_cell_measurement_theta_max 12.1
_cell_measurement_theta_min 10.1
_cell_volume 1825.6(4)
_computing_cell_refinement 'Rigaku/AFC Diffractometer Control'
_computing_data_collection 'Rigaku/AFC Diffractometer Control'
_computing_data_reduction teXsan
_computing_publication_material teXsan
_computing_structure_refinement teXsan
_diffrn_ambient_temperature 293.2
_diffrn_measurement_device 'Rigaku AFC7S'
_diffrn_measurement_method \w-2\q
_diffrn_orient_matrix_UB_11 0.05000
_diffrn_orient_matrix_UB_12 0.03891
_diffrn_orient_matrix_UB_13 0.04113
_diffrn_orient_matrix_UB_21 0.05834
_diffrn_orient_matrix_UB_22 -0.05335
_diffrn_orient_matrix_UB_23 -0.00293
_diffrn_orient_matrix_UB_31 0.00630
_diffrn_orient_matrix_UB_32 0.00208
_diffrn_orient_matrix_UB_33 -0.10722
_diffrn_radiation_detector 'scintillation counter'
_diffrn_radiation_monochromator graphite
_diffrn_radiation_source 'Rigaku sealed tube'
_diffrn_radiation_type 'Mo K\a'
_diffrn_radiation_wavelength 0.7107
_diffrn_reflns_av_R_equivalents 0.030
_diffrn_reflns_av_sigmaI/netI 0.112
_diffrn_reflns_limit_h_max 17
_diffrn_reflns_limit_h_min 0
_diffrn_reflns_limit_k_max 20
_diffrn_reflns_limit_k_min -20
_diffrn_reflns_limit_l_max 11
_diffrn_reflns_limit_l_min -11
_diffrn_reflns_number 8760
_diffrn_reflns_reduction_process 'Lp corrections applied'
_diffrn_reflns_theta_max 27.50
_diffrn_reflns_theta_min 1.57
_diffrn_standards_decay_% -1.25
_diffrn_standards_interval_count 150
_diffrn_standards_number 3
_exptl_absorpt_coefficient_mu 1.031
_exptl_absorpt_correction_T_max 0.998
_exptl_absorpt_correction_T_min 0.947
_exptl_absorpt_correction_type '\y scans(North,Phillips & Mathews,1968)'
_exptl_crystal_colour red
_exptl_crystal_density_diffrn 1.734
_exptl_crystal_density_meas ?
_exptl_crystal_description prismatic
_exptl_crystal_F_000 958.00
_exptl_crystal_size_max 0.350
_exptl_crystal_size_mid 0.200
_exptl_crystal_size_min 0.200
_refine_diff_density_max 0.94
_refine_diff_density_min -0.47
_refine_ls_extinction_method none
_refine_ls_goodness_of_fit_obs 1.059
_refine_ls_hydrogen_treatment 'H atoms riding with U(H) = 1.2Ueq(C)'
_refine_ls_matrix_type full
_refine_ls_number_constraints 0
_refine_ls_number_parameters 468
_refine_ls_number_reflns 4242
_refine_ls_number_restraints 0
_refine_ls_R_factor_obs 0.0525
_refine_ls_shift/esd_max 0.1780
_refine_ls_shift/esd_mean 0.0120
_refine_ls_structure_factor_coef F
_refine_ls_weighting_details 'w = 1/[\s^2^(Fo) + 0.00672|Fo|^2^]'
_refine_ls_weighting_scheme calc
_refine_ls_wR_factor_obs 0.0982
_reflns_number_observed 4242
_reflns_number_total 8404
_reflns_observed_criterion >2.0sigma(I)
_cod_data_source_file ic030093w_2.cif
_cod_data_source_block '[Rh2(m-CH3COO)2(h-CH3COO)(bpa)2]PF6.(1.5)H2O'
_cod_depositor_comments
;
The following automatic conversions were performed:

'_exptl_crystal_density_meas' value 'not measured' was changed to '?'
- the value is perceived as not measured.

Automatic conversion script
Id: cif_fix_values 3008 2015-01-20 13:52:24Z robertas 

The following automatic conversions were performed:

'_refine_ls_weighting_scheme' value 'w = 1/[\s^2^(Fo) +
0.00672|Fo|^2^]' was changed to 'calc'. New tag
'_refine_ls_weighting_details' was created. The value of the new tag
was set to 'w = 1/[\s^2^(Fo) + 0.00672|Fo|^2^]'.

Automatic conversion script
Id: cif_fix_values 3143 2015-03-26 13:38:13Z robertas 
;
_cod_original_cell_volume 1825.7(4)
_cod_original_sg_symbol_H-M 'P -1 '
_cod_original_formula_sum 'C30 H38 F6 N6 O7.50 P Rh2 '
_cod_database_code 4312360

loop_
_symmetry_equiv_pos_as_xyz
x,y,z
-x,-y,-z

loop_
_atom_site_aniso_label
_atom_site_aniso_U_11
_atom_site_aniso_U_22
_atom_site_aniso_U_33
_atom_site_aniso_U_12
_atom_site_aniso_U_13
_atom_site_aniso_U_23
Rh(1) 0.0412(5) 0.0389(5) 0.0391(5) -0.0093(3) 0.0138(3) 0.0049(3)
Rh(2) 0.0405(5) 0.0366(5) 0.0388(5) -0.0085(3) 0.0139(3) 0.0040(3)
P(1) 0.070(2) 0.068(2) 0.097(3) -0.020(2) 0.030(2) 0.005(2)
F(1) 0.071(6) 0.19(1) 0.18(1) 0.021(7) 0.022(7) 0.03(1)
F(2) 0.23(2) 0.39(3) 0.088(9) 0.12(2) -0.06(1) -0.11(1)
F(3) 0.24(2) 0.16(1) 0.35(3) -0.12(1) 0.16(2) -0.02(2)
F(4) 0.14(1) 0.24(2) 0.16(1) -0.01(1) 0.040(10) -0.02(1)
F(5) 0.122(9) 0.102(8) 0.19(1) 0.018(7) 0.018(8) -0.015(8)
F(6) 0.26(2) 0.13(1) 0.56(4) -0.01(1) 0.23(3) 0.08(2)
O(1) 0.061(5) 0.055(5) 0.044(4) -0.012(4) 0.020(4) -0.006(3)
O(2) 0.061(5) 0.043(4) 0.059(5) -0.009(4) 0.026(4) -0.003(3)
O(3) 0.039(4) 0.055(4) 0.057(5) -0.011(3) 0.013(3) 0.009(4)
O(4) 0.047(4) 0.056(5) 0.064(5) -0.007(3) 0.008(4) 0.025(4)
O(5) 0.044(4) 0.049(4) 0.041(4) -0.009(3) 0.008(3) 0.008(3)
O(6) 0.067(5) 0.060(5) 0.058(5) -0.002(4) 0.020(4) 0.004(4)
N(1) 0.087(7) 0.063(6) 0.051(6) -0.036(6) 0.017(5) -0.008(5)
N(2) 0.054(5) 0.063(6) 0.038(5) -0.016(4) 0.014(4) 0.016(4)
N(3) 0.054(5) 0.037(4) 0.040(4) -0.009(4) 0.013(4) 0.005(4)
N(4) 0.042(4) 0.040(4) 0.047(5) -0.012(4) 0.016(4) 0.013(4)
N(5) 0.056(5) 0.050(5) 0.037(4) -0.019(4) 0.015(4) 0.001(4)
N(6) 0.038(4) 0.044(5) 0.052(5) -0.013(4) 0.012(4) 0.008(4)
C(1) 0.044(6) 0.042(6) 0.061(7) -0.008(5) 0.017(5) 0.000(5)
C(2) 0.077(9) 0.047(7) 0.079(9) -0.002(6) 0.038(7) -0.020(6)
C(3) 0.050(6) 0.034(5) 0.055(6) -0.006(4) 0.014(5) 0.006(5)
C(4) 0.044(6) 0.076(9) 0.082(9) -0.008(6) -0.007(6) 0.030(7)
C(5) 0.044(6) 0.047(6) 0.064(7) -0.010(5) 0.015(5) 0.014(5)
C(6) 0.058(8) 0.11(1) 0.076(9) 0.011(8) 0.004(7) 0.029(8)
C(7) 0.09(1) 0.068(9) 0.085(10) -0.017(8) 0.037(8) -0.015(7)
C(8) 0.12(1) 0.052(8) 0.059(8) -0.006(8) 0.015(8) -0.012(6)
C(9) 0.080(9) 0.051(7) 0.067(8) -0.013(7) 0.005(7) 0.011(6)
C(10) 0.065(7) 0.050(7) 0.064(7) -0.016(6) -0.001(6) 0.002(6)
C(11) 0.061(7) 0.049(6) 0.039(6) -0.013(5) 0.001(5) 0.006(5)
C(12) 0.068(7) 0.048(6) 0.037(5) -0.014(5) 0.006(5) -0.002(5)
C(13) 0.046(6) 0.063(7) 0.050(6) -0.008(5) 0.016(5) 0.016(5)
C(14) 0.057(7) 0.09(1) 0.051(7) -0.024(7) 0.022(6) 0.009(7)
C(15) 0.073(9) 0.10(1) 0.076(9) -0.047(8) 0.022(7) 0.021(8)
C(16) 0.066(8) 0.069(8) 0.080(9) -0.022(6) 0.018(7) 0.032(7)
C(17) 0.051(6) 0.057(7) 0.049(6) -0.014(5) 0.007(5) 0.015(5)
C(18) 0.070(7) 0.045(6) 0.065(7) -0.014(6) 0.014(6) 0.019(6)
C(19) 0.060(7) 0.051(6) 0.050(6) -0.027(5) 0.006(5) 0.013(5)
C(20) 0.056(7) 0.080(9) 0.063(8) -0.027(7) -0.007(6) 0.023(7)
C(21) 0.036(6) 0.081(10) 0.12(1) -0.013(6) 0.001(7) 0.046(9)
C(22) 0.057(7) 0.056(7) 0.081(9) -0.004(6) 0.025(7) 0.023(7)
C(23) 0.055(6) 0.036(5) 0.053(6) -0.004(5) 0.030(5) 0.014(5)
C(24) 0.073(8) 0.055(7) 0.062(8) 0.004(6) 0.033(6) 0.012(6)
C(25) 0.048(6) 0.058(7) 0.056(7) -0.007(5) 0.012(5) 0.015(6)
C(26) 0.068(7) 0.044(6) 0.076(8) -0.018(6) 0.018(6) 0.015(6)
C(27) 0.088(9) 0.070(9) 0.064(8) -0.006(7) 0.029(7) 0.038(7)
C(28) 0.082(8) 0.069(8) 0.039(6) -0.019(7) 0.015(6) 0.017(5)
C(29) 0.051(6) 0.050(6) 0.041(6) -0.014(5) 0.003(5) 0.011(5)
C(30) 0.070(7) 0.052(7) 0.040(6) -0.022(6) 0.002(5) 0.000(5)

loop_
_atom_site_label
_atom_site_fract_x
_atom_site_fract_y
_atom_site_fract_z
_atom_site_U_iso_or_equiv
_atom_site_thermal_displace_type
_atom_site_calc_flag
_atom_site_calc_attached_atom
_atom_site_occupancy
_atom_site_refinement_flags
Rh(1) 0.29972(6) 0.21298(5) 0.17127(9) 0.0390(2) Uani d . 1.00 .
Rh(2) 0.23080(6) 0.13615(5) 0.33434(9) 0.0381(2) Uani d . 1.00 .
P(1) 0.2670(3) 0.6863(3) 0.3280(5) 0.077(1) Uani d . 1.00 .
F(1) 0.3749(8) 0.6234(10) 0.343(2) 0.159(5) Uani d . 1.00 .
F(2) 0.259(1) 0.649(2) 0.167(1) 0.313(9) Uani d . 1.00 .
F(3) 0.319(1) 0.756(1) 0.331(3) 0.231(10) Uani d . 1.00 .
F(4) 0.274(1) 0.736(1) 0.504(2) 0.193(7) Uani d . 1.00 .
F(5) 0.1554(9) 0.7474(8) 0.308(2) 0.154(5) Uani d . 1.00 .
F(6) 0.233(2) 0.624(1) 0.392(4) 0.29(1) Uani d . 1.00 .
O(1) 0.3113(6) 0.0950(5) 0.0124(8) 0.054(2) Uani d . 1.00 .
O(2) 0.2782(6) 0.0235(5) 0.1749(9) 0.055(2) Uani d . 1.00 .
O(3) 0.4417(5) 0.1596(5) 0.2752(9) 0.050(2) Uani d . 1.00 .
O(4) 0.3800(5) 0.1157(5) 0.4475(9) 0.054(2) Uani d . 1.00 .
O(5) 0.1631(5) 0.2593(5) 0.0441(8) 0.045(2) Uani d . 1.00 .
O(6) 0.0868(6) 0.3634(6) 0.2265(10) 0.064(3) Uani d . 1.00 .
O(7) 0.390(2) 0.740(2) 0.739(3) 0.134(8) Uiso d . 0.50 .
O(8) 0.051(2) 0.539(1) 0.366(3) 0.206(8) Uiso d . 1.00 .
N(1) 0.2466(9) 0.4053(7) 0.629(1) 0.066(3) Uani d . 1.00 .
N(2) 0.3781(7) 0.2709(6) 0.0460(10) 0.049(3) Uani d . 1.00 .
N(3) 0.2975(7) 0.3356(5) 0.3136(9) 0.043(2) Uani d . 1.00 .
N(4) 0.0827(6) 0.1579(5) 0.2382(9) 0.040(2) Uani d . 1.00 .
N(5) 0.1732(7) 0.2360(6) 0.5074(9) 0.046(2) Uani d . 1.00 .
N(6) 0.1897(6) 0.0596(6) 0.4831(10) 0.044(2) Uani d . 1.00 .
C(1) 0.3099(8) 0.0255(7) 0.052(1) 0.050(3) Uani d . 1.00 .
C(2) 0.344(1) -0.0623(8) -0.054(2) 0.072(4) Uani d . 1.00 .
C(3) 0.4532(8) 0.1238(6) 0.388(1) 0.047(3) Uani d . 1.00 .
C(4) 0.5615(9) 0.0873(9) 0.461(2) 0.068(4) Uani d . 1.00 .
C(5) 0.0911(8) 0.3242(7) 0.091(1) 0.050(3) Uani d . 1.00 .
C(6) 0.000(1) 0.347(1) -0.033(2) 0.086(5) Uani d . 1.00 .
C(7) 0.205(1) 0.4694(10) 0.737(2) 0.083(5) Uani d . 1.00 .
C(8) 0.245(1) 0.5455(9) 0.800(2) 0.085(5) Uani d . 1.00 .
C(9) 0.328(1) 0.5541(8) 0.750(2) 0.067(4) Uani d . 1.00 .
C(10) 0.3712(10) 0.4893(8) 0.637(1) 0.062(4) Uani d . 1.00 .
C(11) 0.3297(9) 0.4153(7) 0.579(1) 0.051(3) Uani d . 1.00 .
C(12) 0.3736(9) 0.3398(7) 0.460(1) 0.053(3) Uani d . 1.00 .
C(13) 0.4344(8) 0.2285(8) -0.067(1) 0.052(3) Uani d . 1.00 .
C(14) 0.4853(9) 0.2729(10) -0.129(1) 0.065(4) Uani d . 1.00 .
C(15) 0.482(1) 0.360(1) -0.072(2) 0.077(5) Uani d . 1.00 .
C(16) 0.4257(10) 0.4034(9) 0.046(2) 0.066(4) Uani d . 1.00 .
C(17) 0.3733(8) 0.3560(8) 0.101(1) 0.051(3) Uani d . 1.00 .
C(18) 0.3048(10) 0.3998(8) 0.221(1) 0.058(4) Uani d . 1.00 .
C(19) 0.0465(9) 0.1156(7) 0.099(1) 0.051(3) Uani d . 1.00 .
C(20) -0.0556(10) 0.1331(9) 0.039(1) 0.064(4) Uani d . 1.00 .
C(21) -0.1220(9) 0.1959(10) 0.129(2) 0.077(5) Uani d . 1.00 .
C(22) -0.0873(10) 0.2396(8) 0.270(2) 0.063(4) Uani d . 1.00 .
C(23) 0.0159(8) 0.2197(6) 0.320(1) 0.046(3) Uani d . 1.00 .
C(24) 0.060(1) 0.2676(8) 0.468(1) 0.063(4) Uani d . 1.00 .
C(25) 0.1709(8) -0.0202(8) 0.449(1) 0.054(3) Uani d . 1.00 .
C(26) 0.1311(10) -0.0524(8) 0.548(2) 0.060(4) Uani d . 1.00 .
C(27) 0.107(1) 0.0032(9) 0.685(2) 0.070(4) Uani d . 1.00 .
C(28) 0.129(1) 0.0851(9) 0.724(1) 0.061(4) Uani d . 1.00 .
C(29) 0.1704(8) 0.1117(7) 0.618(1) 0.047(3) Uani d . 1.00 .
C(30) 0.1989(9) 0.1987(8) 0.651(1) 0.055(3) Uani d . 1.00 .
H(1) 0.1485 0.4809 0.7858 0.1109 Uiso calc . 1.00 .
H(2) 0.2294 0.5958 0.8835 0.1253 Uiso calc . 1.00 .
H(3) 0.3601 0.6102 0.7895 0.0976 Uiso calc . 1.00 .
H(4) 0.4367 0.4977 0.5983 0.0917 Uiso calc . 1.00 .
H(5) 0.3907 0.2885 0.4983 0.0684 Uiso calc . 1.00 .
H(6) 0.4406 0.3479 0.4372 0.0684 Uiso calc . 1.00 .
H(7) 0.4446 0.1689 -0.1134 0.0780 Uiso calc . 1.00 .
H(8) 0.5278 0.2533 -0.2095 0.0966 Uiso calc . 1.00 .
H(9) 0.5271 0.3965 -0.1044 0.1023 Uiso calc . 1.00 .
H(10) 0.4200 0.4731 0.0848 0.0978 Uiso calc . 1.00 .
H(11) 0.2405 0.4257 0.1776 0.0670 Uiso calc . 1.00 .
H(12) 0.3319 0.4501 0.2976 0.0670 Uiso calc . 1.00 .
H(13) 0.2328 0.3576 0.3502 0.0537 Uiso calc . 1.00 .
H(14) 0.0902 0.0692 0.0320 0.0648 Uiso calc . 1.00 .
H(15) -0.0820 0.0999 -0.0655 0.0735 Uiso calc . 1.00 .
H(16) -0.1980 0.2058 0.0776 0.0856 Uiso calc . 1.00 .
H(17) -0.1434 0.2815 0.3209 0.0810 Uiso calc . 1.00 .
H(18) 0.0224 0.2580 0.5434 0.0641 Uiso calc . 1.00 .
H(19) 0.0387 0.3278 0.4632 0.0641 Uiso calc . 1.00 .
H(20) 0.1865 -0.0636 0.3499 0.0643 Uiso calc . 1.00 .
H(21) 0.1200 -0.1148 0.5211 0.0671 Uiso calc . 1.00 .
H(22) 0.0716 -0.0235 0.7431 0.0791 Uiso calc . 1.00 .
H(23) 0.1095 0.1142 0.8204 0.0837 Uiso calc . 1.00 .
H(24) 0.2689 0.1903 0.6837 0.0598 Uiso calc . 1.00 .
H(25) 0.1606 0.2384 0.7288 0.0598 Uiso calc . 1.00 .
H(26) 0.2028 0.2860 0.5235 0.0577 Uiso calc . 1.00 .

loop_
_atom_type_symbol
_atom_type_oxidation_number
_atom_type_number_in_cell
_atom_type_scat_dispersion_real
_atom_type_scat_dispersion_imag
_atom_type_scat_source
C 0 60 0.003 0.002
;International Tables for Crystallography
(1992, Vol. C, Tables 4.2.6.8 and 6.1.1.1)
;
H 0 76 0.000 0.000
;International Tables for Crystallography
(1992, Vol. C, Table 6.1.1.2)
;
N 0 12 0.006 0.003
;International Tables for Crystallography
(1992, Vol. C, Tables 4.2.6.8 and 6.1.1.1)
;
O 0 15 0.011 0.006
;International Tables for Crystallography
(1992, Vol. C, Tables 4.2.6.8 and 6.1.1.1)
;
Rh 0 4 -1.118 0.919
;International Tables for Crystallography
(1992, Vol. C, Tables 4.2.6.8 and 6.1.1.1)
;
P 0 2 0.102 0.094
;International Tables for Crystallography
(1992, Vol. C, Tables 4.2.6.8 and 6.1.1.1)
;
F 0 12 0.017 0.010
;International Tables for Crystallography
(1992, Vol. C, Tables 4.2.6.8 and 6.1.1.1)
;

loop_
_geom_angle_atom_site_label_1
_geom_angle_atom_site_label_2
_geom_angle_atom_site_label_3
_geom_angle
_geom_angle_site_symmetry_1
_geom_angle_site_symmetry_2
_geom_angle_site_symmetry_3
_geom_angle_publ_flag
Rh(2) Rh(1) O(1) 85.6(2) 1_555 1_555 1_555 yes
Rh(2) Rh(1) O(3) 85.2(2) 1_555 1_555 1_555 yes
Rh(2) Rh(1) O(5) 98.2(2) 1_555 1_555 1_555 yes
Rh(2) Rh(1) N(2) 172.6(2) 1_555 1_555 1_555 yes
Rh(2) Rh(1) N(3) 101.3(2) 1_555 1_555 1_555 yes
O(1) Rh(1) O(3) 87.2(3) 1_555 1_555 1_555 yes
O(1) Rh(1) O(5) 87.7(3) 1_555 1_555 1_555 yes
O(1) Rh(1) N(2) 93.9(3) 1_555 1_555 1_555 yes
O(1) Rh(1) N(3) 173.1(3) 1_555 1_555 1_555 yes
O(3) Rh(1) O(5) 173.6(3) 1_555 1_555 1_555 yes
O(3) Rh(1) N(2) 87.4(3) 1_555 1_555 1_555 yes
O(3) Rh(1) N(3) 92.4(3) 1_555 1_555 1_555 yes
O(5) Rh(1) N(2) 89.1(3) 1_555 1_555 1_555 yes
O(5) Rh(1) N(3) 92.2(3) 1_555 1_555 1_555 yes
N(2) Rh(1) N(3) 79.2(3) 1_555 1_555 1_555 yes
Rh(1) Rh(2) O(2) 84.5(2) 1_555 1_555 1_555 yes
Rh(1) Rh(2) O(4) 84.4(2) 1_555 1_555 1_555 yes
Rh(1) Rh(2) N(4) 98.5(2) 1_555 1_555 1_555 yes
Rh(1) Rh(2) N(5) 104.7(2) 1_555 1_555 1_555 yes
Rh(1) Rh(2) N(6) 173.2(2) 1_555 1_555 1_555 yes
O(2) Rh(2) O(4) 87.8(3) 1_555 1_555 1_555 yes
O(2) Rh(2) N(4) 95.0(3) 1_555 1_555 1_555 yes
O(2) Rh(2) N(5) 170.8(3) 1_555 1_555 1_555 yes
O(2) Rh(2) N(6) 92.4(3) 1_555 1_555 1_555 yes
O(4) Rh(2) N(4) 176.2(3) 1_555 1_555 1_555 yes
O(4) Rh(2) N(5) 94.2(3) 1_555 1_555 1_555 yes
O(4) Rh(2) N(6) 89.4(3) 1_555 1_555 1_555 yes
N(4) Rh(2) N(5) 82.7(3) 1_555 1_555 1_555 yes
N(4) Rh(2) N(6) 87.8(3) 1_555 1_555 1_555 yes
N(5) Rh(2) N(6) 78.6(3) 1_555 1_555 1_555 yes
F(1) P(1) F(2) 87.0(8) 1_555 1_555 1_555 yes
F(1) P(1) F(3) 87.3(10) 1_555 1_555 1_555 yes
F(1) P(1) F(4) 95.6(8) 1_555 1_555 1_555 yes
F(1) P(1) F(5) 177.8(8) 1_555 1_555 1_555 yes
F(1) P(1) F(6) 85.6(10) 1_555 1_555 1_555 yes
F(2) P(1) F(3) 98(1) 1_555 1_555 1_555 yes
F(2) P(1) F(4) 174(1) 1_555 1_555 1_555 yes
F(2) P(1) F(5) 91.5(9) 1_555 1_555 1_555 yes
F(2) P(1) F(6) 103(1) 1_555 1_555 1_555 yes
F(3) P(1) F(4) 77(1) 1_555 1_555 1_555 yes
F(3) P(1) F(5) 94.5(10) 1_555 1_555 1_555 yes
F(3) P(1) F(6) 156(1) 1_555 1_555 1_555 yes
F(4) P(1) F(5) 86.0(8) 1_555 1_555 1_555 yes
F(4) P(1) F(6) 81(1) 1_555 1_555 1_555 yes
F(5) P(1) F(6) 93(1) 1_555 1_555 1_555 yes
Rh(1) O(1) C(1) 120.1(7) 1_555 1_555 1_555 yes
Rh(2) O(2) C(1) 122.4(7) 1_555 1_555 1_555 yes
Rh(1) O(3) C(3) 122.2(7) 1_555 1_555 1_555 yes
Rh(2) O(4) C(3) 120.9(7) 1_555 1_555 1_555 yes
Rh(1) O(5) C(5) 126.2(7) 1_555 1_555 1_555 yes
C(7) N(1) C(11) 117(1) 1_555 1_555 1_555 yes
Rh(1) N(2) C(13) 127.1(8) 1_555 1_555 1_555 yes
Rh(1) N(2) C(17) 113.3(7) 1_555 1_555 1_555 yes
C(13) N(2) C(17) 119.4(10) 1_555 1_555 1_555 yes
Rh(1) N(3) C(12) 117.4(6) 1_555 1_555 1_555 yes
Rh(1) N(3) C(18) 109.3(6) 1_555 1_555 1_555 yes
Rh(1) N(3) H(13) 109.1(6) 1_555 1_555 1_555 no
C(12) N(3) C(18) 111.4(9) 1_555 1_555 1_555 yes
C(12) N(3) H(13) 103.1(8) 1_555 1_555 1_555 no
C(18) N(3) H(13) 105.8(8) 1_555 1_555 1_555 no
Rh(2) N(4) C(19) 125.1(7) 1_555 1_555 1_555 yes
Rh(2) N(4) C(23) 116.6(7) 1_555 1_555 1_555 yes
C(19) N(4) C(23) 118.2(9) 1_555 1_555 1_555 yes
Rh(2) N(5) C(24) 110.2(7) 1_555 1_555 1_555 yes
Rh(2) N(5) C(30) 106.8(7) 1_555 1_555 1_555 yes
Rh(2) N(5) H(26) 112.2(6) 1_555 1_555 1_555 no
C(24) N(5) C(30) 111.6(8) 1_555 1_555 1_555 yes
C(24) N(5) H(26) 106.7(9) 1_555 1_555 1_555 no
C(30) N(5) H(26) 109.4(8) 1_555 1_555 1_555 no
Rh(2) N(6) C(25) 130.2(7) 1_555 1_555 1_555 yes
Rh(2) N(6) C(29) 109.9(7) 1_555 1_555 1_555 yes
C(25) N(6) C(29) 119.3(9) 1_555 1_555 1_555 yes
O(1) C(1) O(2) 124.5(10) 1_555 1_555 1_555 yes
O(1) C(1) C(2) 118(1) 1_555 1_555 1_555 yes
O(2) C(1) C(2) 116(1) 1_555 1_555 1_555 yes
O(3) C(3) O(4) 124.5(10) 1_555 1_555 1_555 yes
O(3) C(3) C(4) 118.9(10) 1_555 1_555 1_555 yes
O(4) C(3) C(4) 116.6(10) 1_555 1_555 1_555 yes
O(5) C(5) O(6) 125(1) 1_555 1_555 1_555 yes
O(5) C(5) C(6) 114(1) 1_555 1_555 1_555 yes
O(6) C(5) C(6) 119(1) 1_555 1_555 1_555 yes
N(1) C(7) C(8) 121(1) 1_555 1_555 1_555 yes
N(1) C(7) H(1) 135(1) 1_555 1_555 1_555 no
C(8) C(7) H(1) 102(1) 1_555 1_555 1_555 no
C(7) C(8) C(9) 120(1) 1_555 1_555 1_555 yes
C(7) C(8) H(2) 133(1) 1_555 1_555 1_555 no
C(9) C(8) H(2) 106(1) 1_555 1_555 1_555 no
C(8) C(9) C(10) 119(1) 1_555 1_555 1_555 yes
C(8) C(9) H(3) 123(1) 1_555 1_555 1_555 no
C(10) C(9) H(3) 117(1) 1_555 1_555 1_555 no
C(9) C(10) C(11) 119(1) 1_555 1_555 1_555 yes
C(9) C(10) H(4) 117(1) 1_555 1_555 1_555 no
C(11) C(10) H(4) 122(1) 1_555 1_555 1_555 no
N(1) C(11) C(10) 122(1) 1_555 1_555 1_555 yes
N(1) C(11) C(12) 114.3(10) 1_555 1_555 1_555 yes
C(10) C(11) C(12) 123(1) 1_555 1_555 1_555 yes
N(3) C(12) C(11) 109.2(9) 1_555 1_555 1_555 yes
N(3) C(12) H(5) 113.4(10) 1_555 1_555 1_555 no
N(3) C(12) H(6) 108.9(9) 1_555 1_555 1_555 no
C(11) C(12) H(5) 109.1(10) 1_555 1_555 1_555 no
C(11) C(12) H(6) 110.2(10) 1_555 1_555 1_555 no
H(5) C(12) H(6) 105(1) 1_555 1_555 1_555 no
N(2) C(13) C(14) 120(1) 1_555 1_555 1_555 yes
N(2) C(13) H(7) 127(1) 1_555 1_555 1_555 no
C(14) C(13) H(7) 112(1) 1_555 1_555 1_555 no
C(13) C(14) C(15) 120(1) 1_555 1_555 1_555 yes
C(13) C(14) H(8) 131(1) 1_555 1_555 1_555 no
C(15) C(14) H(8) 107(1) 1_555 1_555 1_555 no
C(14) C(15) C(16) 118(1) 1_555 1_555 1_555 yes
C(14) C(15) H(9) 124(1) 1_555 1_555 1_555 no
C(16) C(15) H(9) 116(1) 1_555 1_555 1_555 no
C(15) C(16) C(17) 118(1) 1_555 1_555 1_555 yes
C(15) C(16) H(10) 118(1) 1_555 1_555 1_555 no
C(17) C(16) H(10) 123(1) 1_555 1_555 1_555 no
N(2) C(17) C(16) 122(1) 1_555 1_555 1_555 yes
N(2) C(17) C(18) 116.3(10) 1_555 1_555 1_555 yes
C(16) C(17) C(18) 121(1) 1_555 1_555 1_555 yes
N(3) C(18) C(17) 111.2(9) 1_555 1_555 1_555 yes
N(3) C(18) H(11) 110(1) 1_555 1_555 1_555 no
N(3) C(18) H(12) 106.7(10) 1_555 1_555 1_555 no
C(17) C(18) H(11) 110(1) 1_555 1_555 1_555 no
C(17) C(18) H(12) 111(1) 1_555 1_555 1_555 no
H(11) C(18) H(12) 105(1) 1_555 1_555 1_555 no
N(4) C(19) C(20) 122(1) 1_555 1_555 1_555 yes
N(4) C(19) H(14) 123(1) 1_555 1_555 1_555 no
C(20) C(19) H(14) 114(1) 1_555 1_555 1_555 no
C(19) C(20) C(21) 117(1) 1_555 1_555 1_555 yes
C(19) C(20) H(15) 121(1) 1_555 1_555 1_555 no
C(21) C(20) H(15) 120(1) 1_555 1_555 1_555 no
C(20) C(21) C(22) 121(1) 1_555 1_555 1_555 yes
C(20) C(21) H(16) 113(1) 1_555 1_555 1_555 no
C(22) C(21) H(16) 125(1) 1_555 1_555 1_555 no
C(21) C(22) C(23) 117(1) 1_555 1_555 1_555 yes
C(21) C(22) H(17) 112(1) 1_555 1_555 1_555 no
C(23) C(22) H(17) 130(1) 1_555 1_555 1_555 no
N(4) C(23) C(22) 122(1) 1_555 1_555 1_555 yes
N(4) C(23) C(24) 116.2(10) 1_555 1_555 1_555 yes
C(22) C(23) C(24) 120(1) 1_555 1_555 1_555 yes
N(5) C(24) C(23) 114.3(9) 1_555 1_555 1_555 yes
N(5) C(24) H(18) 110(1) 1_555 1_555 1_555 no
N(5) C(24) H(19) 114(1) 1_555 1_555 1_555 no
C(23) C(24) H(18) 103(1) 1_555 1_555 1_555 no
C(23) C(24) H(19) 105(1) 1_555 1_555 1_555 no
H(18) C(24) H(19) 106(1) 1_555 1_555 1_555 no
N(6) C(25) C(26) 122(1) 1_555 1_555 1_555 yes
N(6) C(25) H(20) 122(1) 1_555 1_555 1_555 no
C(26) C(25) H(20) 114(1) 1_555 1_555 1_555 no
C(25) C(26) C(27) 117(1) 1_555 1_555 1_555 yes
C(25) C(26) H(21) 121(1) 1_555 1_555 1_555 no
C(27) C(26) H(21) 120(1) 1_555 1_555 1_555 no
C(26) C(27) C(28) 120(1) 1_555 1_555 1_555 yes
C(26) C(27) H(22) 111(1) 1_555 1_555 1_555 no
C(28) C(27) H(22) 127(1) 1_555 1_555 1_555 no
C(27) C(28) C(29) 118(1) 1_555 1_555 1_555 yes
C(27) C(28) H(23) 109(1) 1_555 1_555 1_555 no
C(29) C(28) H(23) 131(1) 1_555 1_555 1_555 no
N(6) C(29) C(28) 121(1) 1_555 1_555 1_555 yes
N(6) C(29) C(30) 115.8(9) 1_555 1_555 1_555 yes
C(28) C(29) C(30) 122(1) 1_555 1_555 1_555 yes
N(5) C(30) C(29) 109.7(8) 1_555 1_555 1_555 yes
N(5) C(30) H(24) 109(1) 1_555 1_555 1_555 no
N(5) C(30) H(25) 109(1) 1_555 1_555 1_555 no
C(29) C(30) H(24) 108(1) 1_555 1_555 1_555 no
C(29) C(30) H(25) 108(1) 1_555 1_555 1_555 no
H(24) C(30) H(25) 110(1) 1_555 1_555 1_555 no

loop_
_geom_bond_atom_site_label_1
_geom_bond_atom_site_label_2
_geom_bond_distance
_geom_bond_site_symmetry_1
_geom_bond_site_symmetry_2
_geom_bond_publ_flag
Rh(1) Rh(2) 2.565(1) 1_555 1_555 yes
Rh(1) O(1) 2.069(7) 1_555 1_555 yes
Rh(1) O(3) 2.040(7) 1_555 1_555 yes
Rh(1) O(5) 2.047(7) 1_555 1_555 yes
Rh(1) N(2) 2.183(8) 1_555 1_555 yes
Rh(1) N(3) 2.069(8) 1_555 1_555 yes
Rh(2) O(2) 2.059(7) 1_555 1_555 yes
Rh(2) O(4) 2.069(7) 1_555 1_555 yes
Rh(2) N(4) 2.008(8) 1_555 1_555 yes
Rh(2) N(5) 2.056(8) 1_555 1_555 yes
Rh(2) N(6) 2.253(8) 1_555 1_555 yes
P(1) F(1) 1.55(1) 1_555 1_555 yes
P(1) F(2) 1.43(1) 1_555 1_555 yes
P(1) F(3) 1.46(1) 1_555 1_555 yes
P(1) F(4) 1.59(2) 1_555 1_555 yes
P(1) F(5) 1.58(1) 1_555 1_555 yes
P(1) F(6) 1.46(2) 1_555 1_555 yes
O(1) C(1) 1.26(1) 1_555 1_555 yes
O(2) C(1) 1.27(1) 1_555 1_555 yes
O(3) C(3) 1.26(1) 1_555 1_555 yes
O(4) C(3) 1.26(1) 1_555 1_555 yes
O(5) C(5) 1.28(1) 1_555 1_555 yes
O(6) C(5) 1.24(1) 1_555 1_555 yes
N(1) C(7) 1.33(2) 1_555 1_555 yes
N(1) C(11) 1.35(1) 1_555 1_555 yes
N(2) C(13) 1.34(1) 1_555 1_555 yes
N(2) C(17) 1.32(1) 1_555 1_555 yes
N(3) C(12) 1.51(1) 1_555 1_555 yes
N(3) C(18) 1.51(1) 1_555 1_555 yes
N(3) H(13) 0.948 1_555 1_555 no
N(4) C(19) 1.35(1) 1_555 1_555 yes
N(4) C(23) 1.33(1) 1_555 1_555 yes
N(5) C(24) 1.49(2) 1_555 1_555 yes
N(5) C(30) 1.50(1) 1_555 1_555 yes
N(5) H(26) 0.956 1_555 1_555 no
N(6) C(25) 1.32(1) 1_555 1_555 yes
N(6) C(29) 1.33(1) 1_555 1_555 yes
C(1) C(2) 1.51(1) 1_555 1_555 yes
C(3) C(4) 1.52(2) 1_555 1_555 yes
C(5) C(6) 1.54(2) 1_555 1_555 yes
C(7) C(8) 1.42(2) 1_555 1_555 yes
C(7) H(1) 0.905 1_555 1_555 no
C(8) C(9) 1.33(2) 1_555 1_555 yes
C(8) H(2) 0.974 1_555 1_555 no
C(9) C(10) 1.37(2) 1_555 1_555 yes
C(9) H(3) 1.057 1_555 1_555 no
C(10) C(11) 1.39(2) 1_555 1_555 yes
C(10) H(4) 1.063 1_555 1_555 no
C(11) C(12) 1.49(1) 1_555 1_555 yes
C(12) H(5) 0.926 1_555 1_555 no
C(12) H(6) 1.016 1_555 1_555 no
C(13) C(14) 1.37(2) 1_555 1_555 yes
C(13) H(7) 0.929 1_555 1_555 no
C(14) C(15) 1.36(2) 1_555 1_555 yes
C(14) H(8) 0.960 1_555 1_555 no
C(15) C(16) 1.37(2) 1_555 1_555 yes
C(15) H(9) 1.066 1_555 1_555 no
C(16) C(17) 1.39(2) 1_555 1_555 yes
C(16) H(10) 1.073 1_555 1_555 no
C(17) C(18) 1.49(2) 1_555 1_555 yes
C(18) H(11) 0.921 1_555 1_555 no
C(18) H(12) 1.025 1_555 1_555 no
C(19) C(20) 1.37(2) 1_555 1_555 yes
C(19) H(14) 0.978 1_555 1_555 no
C(20) C(21) 1.37(2) 1_555 1_555 yes
C(20) H(15) 1.020 1_555 1_555 no
C(21) C(22) 1.37(2) 1_555 1_555 yes
C(21) H(16) 1.034 1_555 1_555 no
C(22) C(23) 1.36(2) 1_555 1_555 yes
C(22) H(17) 0.979 1_555 1_555 no
C(23) C(24) 1.48(2) 1_555 1_555 yes
C(24) H(18) 0.990 1_555 1_555 no
C(24) H(19) 0.940 1_555 1_555 no
C(25) C(26) 1.38(2) 1_555 1_555 yes
C(25) H(20) 1.014 1_555 1_555 no
C(26) C(27) 1.38(2) 1_555 1_555 yes
C(26) H(21) 1.013 1_555 1_555 no
C(27) C(28) 1.37(2) 1_555 1_555 yes
C(27) H(22) 1.005 1_555 1_555 no
C(28) C(29) 1.39(2) 1_555 1_555 yes
C(28) H(23) 0.938 1_555 1_555 no
C(29) C(30) 1.49(2) 1_555 1_555 yes
C(30) H(24) 0.924 1_555 1_555 no
C(30) H(25) 0.960 1_555 1_555 no

loop_
_geom_contact_atom_site_label_1
_geom_contact_atom_site_label_2
_geom_contact_distance
_geom_contact_site_symmetry_1
_geom_contact_site_symmetry_2
_geom_contact_publ_flag
Rh(1) Rh(2) 2.565(1) 1_555 1_555 ?
